data_4030739
loop_
_publ_author_name
'Liu, Xinwang'
'Wu, Pengbo'
'Li, Jianfeng'
'Cui, Chunming'

_publ_section_title
;
 Synthesis of 1,2-Borazaronaphthalenes from Imines by Base-Promoted
 Borylation of C-H bond.
;
_journal_issue 8
_journal_name_full 'The Journal of organic chemistry'
_journal_page_first 3737
_journal_page_last 3744
_journal_paper_doi 10.1021/jo5029437
_journal_volume 80
_journal_year 2015
_chemical_formula_sum 'C28 H28 B N O'
_chemical_formula_weight 405.32
_chemical_name_systematic
; 
 ? 
;
_space_group_IT_number 2
_symmetry_cell_setting triclinic
_symmetry_space_group_name_Hall '-P 1'
_symmetry_space_group_name_H-M 'P -1'
_atom_sites_solution_hydrogens geom
_atom_sites_solution_primary direct
_atom_sites_solution_secondary difmap
_audit_creation_method SHELXL-97
_cell_angle_alpha 98.32(3)
_cell_angle_beta 106.48(3)
_cell_angle_gamma 111.72(3)
_cell_formula_units_Z 2
_cell_length_a 10.199(2)
_cell_length_b 10.769(2)
_cell_length_c 12.368(3)
_cell_measurement_reflns_used 9039
_cell_measurement_temperature 293.1
_cell_measurement_theta_max 27.7
_cell_measurement_theta_min 3.1
_cell_volume 1161.6(6)
_computing_cell_refinement 'CrystalClear-SM Expert 2.0 r2'
_computing_data_collection 'CrystalClear-SM Expert 2.0 r2 (Rigaku, 2009)'
_computing_data_reduction 'CrystalClear-SM Expert 2.0 r2'
_computing_molecular_graphics 'Bruker SHELXTL'
_computing_publication_material 'Bruker SHELXTL'
_computing_structure_refinement 'SHELXL-97 (Sheldrick, 1997)'
_computing_structure_solution 'SHELXS-97 (Sheldrick, 1990)'
_diffrn_ambient_temperature 293.1
_diffrn_detector_area_resol_mean 14.6
_diffrn_measured_fraction_theta_full 0.992
_diffrn_measured_fraction_theta_max 0.992
_diffrn_measurement_device_type 'Rigaku Saturn 724CCD camera'
_diffrn_measurement_method \w
_diffrn_radiation_monochromator Multilayer
_diffrn_radiation_source 'Rotating Anode'
_diffrn_radiation_type MoK\a
_diffrn_radiation_wavelength 0.71073
_diffrn_reflns_av_R_equivalents 0.0608
_diffrn_reflns_av_sigmaI/netI 0.0850
_diffrn_reflns_limit_h_max 13
_diffrn_reflns_limit_h_min -13
_diffrn_reflns_limit_k_max 13
_diffrn_reflns_limit_k_min -13
_diffrn_reflns_limit_l_max 16
_diffrn_reflns_limit_l_min -15
_diffrn_reflns_number 12045
_diffrn_reflns_theta_full 27.48
_diffrn_reflns_theta_max 27.48
_diffrn_reflns_theta_min 3.11
_diffrn_standards_decay_% 0
_diffrn_standards_interval_count 0
_diffrn_standards_interval_time 0
_diffrn_standards_number 0
_exptl_absorpt_coefficient_mu 0.069
_exptl_absorpt_correction_T_max 0.9878
_exptl_absorpt_correction_T_min 0.9851
_exptl_absorpt_correction_type multi-scan
_exptl_absorpt_process_details crystalclear
_exptl_crystal_colour Colorless
_exptl_crystal_density_diffrn 1.159
_exptl_crystal_density_method 'not measured'
_exptl_crystal_description Prism
_exptl_crystal_F_000 432
_exptl_crystal_size_max 0.22
_exptl_crystal_size_mid 0.20
_exptl_crystal_size_min 0.18
_refine_diff_density_max 0.161
_refine_diff_density_min -0.164
_refine_diff_density_rms 0.036
_refine_ls_extinction_coef 0.015(3)
_refine_ls_extinction_expression Fc^*^=kFc[1+0.001xFc^2^\l^3^/sin(2\q)]^-1/4^
_refine_ls_extinction_method SHELXL
_refine_ls_goodness_of_fit_ref 1.022
_refine_ls_hydrogen_treatment constr
_refine_ls_matrix_type full
_refine_ls_number_parameters 286
_refine_ls_number_reflns 5281
_refine_ls_number_restraints 0
_refine_ls_restrained_S_all 1.022
_refine_ls_R_factor_all 0.1558
_refine_ls_R_factor_gt 0.0768
_refine_ls_shift/su_max 0.000
_refine_ls_shift/su_mean 0.000
_refine_ls_structure_factor_coef Fsqd
_refine_ls_weighting_details 'calc w=1/[\s^2^(Fo^2^)+(0.0657P)^2^+0.1416P] where P=(Fo^2^+2Fc^2^)/3'
_refine_ls_weighting_scheme calc
_refine_ls_wR_factor_gt 0.1571
_refine_ls_wR_factor_ref 0.1895
_reflns_number_gt 2705
_reflns_number_total 5281
_reflns_threshold_expression >2sigma(I)
_cod_data_source_file jo5029437_si_002.cif
_cod_data_source_block 18
_cod_depositor_comments 'Adding full bibliography for 4030737--4030739.cif.'
_cod_original_cell_volume 1161.8(4)
_cod_database_code 4030739

loop_
_symmetry_equiv_pos_as_xyz
'x, y, z'
'-x, -y, -z'

loop_
_atom_site_label
_atom_site_type_symbol
_atom_site_fract_x
_atom_site_fract_y
_atom_site_fract_z
_atom_site_U_iso_or_equiv
_atom_site_adp_type
_atom_site_occupancy
_atom_site_symmetry_multiplicity
_atom_site_calc_flag
_atom_site_refinement_flags
N1 N -0.0280(2) 0.29842(18) 0.08537(15) 0.0445(5) Uani 1 1 d .
C1 C 0.2512(3) 0.4273(2) 0.21253(19) 0.0469(6) Uani 1 1 d .
C2 C 0.0494(3) 0.4333(2) 0.2794(2) 0.0527(6) Uani 1 1 d .
H2 H 0.0234 0.4658 0.3421 0.063 Uiso 1 1 calc R
C3 C -0.0659(3) 0.3504(2) 0.1774(2) 0.0472(6) Uani 1 1 d .
C4 C -0.1386(2) 0.2130(2) -0.02938(19) 0.0457(6) Uani 1 1 d .
C5 C 0.2072(3) 0.4764(2) 0.30108(19) 0.0482(6) Uani 1 1 d .
O1 O 0.1819(2) -0.1040(2) -0.48368(16) 0.0871(7) Uani 1 1 d .
C6 C 0.3192(3) 0.5713(2) 0.4080(2) 0.0551(7) Uani 1 1 d .
H6 H 0.2890 0.6035 0.4681 0.066 Uiso 1 1 calc R
B1 B 0.1259(3) 0.3285(3) 0.0985(2) 0.0468(7) Uani 1 1 d .
C7 C 0.1747(3) 0.1212(2) -0.18615(19) 0.0493(6) Uani 1 1 d .
C8 C 0.5134(3) 0.5688(3) 0.3392(2) 0.0634(7) Uani 1 1 d .
H8 H 0.6181 0.6003 0.3514 0.076 Uiso 1 1 calc R
C9 C 0.1717(3) 0.2009(2) -0.0844(2) 0.0531(6) Uani 1 1 d .
C10 C 0.1550(3) 0.2595(2) -0.0035(2) 0.0513(6) Uani 1 1 d .
C11 C -0.1791(3) 0.2741(2) -0.1152(2) 0.0541(6) Uani 1 1 d .
H11 H -0.1388 0.3727 -0.0980 0.065 Uiso 1 1 calc R
C12 C 0.4707(3) 0.6182(2) 0.4272(2) 0.0575(7) Uani 1 1 d .
C13 C 0.4060(3) 0.4747(3) 0.2346(2) 0.0585(7) Uani 1 1 d .
H13 H 0.4379 0.4414 0.1762 0.070 Uiso 1 1 calc R
C14 C -0.2302(3) 0.3212(3) 0.1624(2) 0.0572(7) Uani 1 1 d .
C15 C -0.1905(3) 0.0705(2) -0.0569(2) 0.0533(6) Uani 1 1 d .
H15 H -0.1582 0.0284 0.0013 0.064 Uiso 1 1 calc R
C16 C 0.2995(3) 0.0812(3) -0.3158(2) 0.0678(8) Uani 1 1 d .
H16 H 0.3875 0.1090 -0.3356 0.081 Uiso 1 1 calc R
C17 C 0.3014(3) 0.1587(3) -0.2164(2) 0.0611(7) Uani 1 1 d .
H17 H 0.3913 0.2392 -0.1677 0.073 Uiso 1 1 calc R
C18 C 0.1713(3) -0.0360(3) -0.3867(2) 0.0608(7) Uani 1 1 d .
C19 C 0.0451(3) -0.0762(3) -0.3582(2) 0.0714(8) Uani 1 1 d .
H19 H -0.0437 -0.1578 -0.4065 0.086 Uiso 1 1 calc R
C20 C 0.5890(3) 0.7234(3) 0.5404(2) 0.0775(9) Uani 1 1 d .
H20A H 0.6342 0.8139 0.5259 0.116 Uiso 1 1 calc R
H20B H 0.6682 0.6929 0.5707 0.116 Uiso 1 1 calc R
H20C H 0.5417 0.7316 0.5981 0.116 Uiso 1 1 calc R
C21 C 0.0475(3) 0.0027(3) -0.2586(2) 0.0692(8) Uani 1 1 d .
H21 H -0.0411 -0.0255 -0.2395 0.083 Uiso 1 1 calc R
C22 C -0.2783(3) 0.1920(3) -0.2261(2) 0.0704(8) Uani 1 1 d .
H22 H -0.3086 0.2342 -0.2849 0.084 Uiso 1 1 calc R
C23 C -0.3339(3) 0.0498(3) -0.2528(2) 0.0737(8) Uani 1 1 d .
H23 H -0.4034 -0.0063 -0.3294 0.088 Uiso 1 1 calc R
C24 C -0.2887(3) -0.0112(3) -0.1683(2) 0.0635(7) Uani 1 1 d .
H24 H -0.3253 -0.1096 -0.1867 0.076 Uiso 1 1 calc R
C25 C -0.2430(3) 0.3597(3) 0.2820(3) 0.0871(10) Uani 1 1 d .
H25A H -0.1832 0.4601 0.3187 0.131 Uiso 1 1 calc R
H25B H -0.2044 0.3091 0.3326 0.131 Uiso 1 1 calc R
H25C H -0.3495 0.3344 0.2711 0.131 Uiso 1 1 calc R
C26 C -0.3437(3) 0.1682(3) 0.1059(3) 0.0940(10) Uani 1 1 d .
H26A H -0.4391 0.1535 0.1173 0.141 Uiso 1 1 calc R
H26B H -0.3021 0.1094 0.1426 0.141 Uiso 1 1 calc R
H26C H -0.3628 0.1438 0.0217 0.141 Uiso 1 1 calc R
C27 C 0.0502(4) -0.2215(3) -0.5636(3) 0.0961(11) Uani 1 1 d .
H27A H 0.0221 -0.2952 -0.5249 0.144 Uiso 1 1 calc R
H27B H 0.0707 -0.2554 -0.6320 0.144 Uiso 1 1 calc R
H27C H -0.0334 -0.1950 -0.5891 0.144 Uiso 1 1 calc R
C28 C -0.2793(4) 0.4117(4) 0.0912(3) 0.0971(11) Uani 1 1 d .
H28A H -0.2131 0.5102 0.1328 0.146 Uiso 1 1 calc R
H28B H -0.3844 0.3924 0.0810 0.146 Uiso 1 1 calc R
H28C H -0.2718 0.3905 0.0140 0.146 Uiso 1 1 calc R

loop_
_atom_site_aniso_label
_atom_site_aniso_U_11
_atom_site_aniso_U_22
_atom_site_aniso_U_33
_atom_site_aniso_U_23
_atom_site_aniso_U_13
_atom_site_aniso_U_12
N1 0.0476(12) 0.0416(11) 0.0421(11) 0.0092(9) 0.0142(9) 0.0195(9)
C1 0.0500(15) 0.0455(13) 0.0462(14) 0.0117(11) 0.0156(11) 0.0238(12)
C2 0.0616(16) 0.0522(15) 0.0462(14) 0.0065(12) 0.0230(12) 0.0269(13)
C3 0.0537(15) 0.0420(13) 0.0479(14) 0.0120(11) 0.0208(12) 0.0212(11)
C4 0.0445(14) 0.0415(13) 0.0449(13) 0.0085(11) 0.0152(11) 0.0143(11)
C5 0.0557(15) 0.0432(13) 0.0439(13) 0.0100(11) 0.0142(12) 0.0235(12)
O1 0.0986(16) 0.0964(15) 0.0629(12) -0.0033(11) 0.0349(12) 0.0443(13)
C6 0.0676(18) 0.0505(14) 0.0432(14) 0.0075(12) 0.0156(12) 0.0270(13)
B1 0.0545(17) 0.0416(15) 0.0452(15) 0.0141(13) 0.0169(13) 0.0221(13)
C7 0.0561(16) 0.0493(14) 0.0447(14) 0.0106(12) 0.0201(12) 0.0249(13)
C8 0.0510(16) 0.0613(17) 0.0656(18) 0.0120(14) 0.0135(14) 0.0194(14)
C9 0.0608(16) 0.0520(15) 0.0472(14) 0.0124(13) 0.0184(12) 0.0268(13)
C10 0.0524(15) 0.0494(14) 0.0478(14) 0.0109(12) 0.0157(12) 0.0205(12)
C11 0.0543(15) 0.0470(14) 0.0529(15) 0.0137(13) 0.0129(12) 0.0187(12)
C12 0.0608(17) 0.0463(14) 0.0513(15) 0.0094(12) 0.0072(13) 0.0199(13)
C13 0.0541(16) 0.0606(16) 0.0577(16) 0.0092(13) 0.0174(13) 0.0266(13)
C14 0.0512(15) 0.0594(16) 0.0623(16) 0.0145(13) 0.0248(13) 0.0234(13)
C15 0.0564(15) 0.0456(14) 0.0539(15) 0.0138(12) 0.0172(12) 0.0201(12)
C16 0.0600(17) 0.081(2) 0.0636(17) 0.0134(16) 0.0320(14) 0.0276(16)
C17 0.0564(16) 0.0605(16) 0.0530(16) 0.0068(13) 0.0189(13) 0.0155(13)
C18 0.0700(19) 0.0684(18) 0.0448(15) 0.0043(14) 0.0222(14) 0.0342(16)
C19 0.0581(17) 0.0672(18) 0.0629(18) -0.0082(15) 0.0169(14) 0.0138(14)
C20 0.0729(19) 0.0603(17) 0.0620(18) -0.0006(14) -0.0003(15) 0.0153(15)
C21 0.0576(17) 0.0753(19) 0.0657(18) 0.0037(15) 0.0288(14) 0.0207(15)
C22 0.0720(19) 0.077(2) 0.0531(17) 0.0195(15) 0.0099(14) 0.0317(16)
C23 0.0624(18) 0.076(2) 0.0575(17) -0.0012(16) 0.0046(14) 0.0238(16)
C24 0.0579(17) 0.0463(15) 0.0688(18) 0.0017(14) 0.0194(14) 0.0126(13)
C25 0.074(2) 0.107(2) 0.086(2) 0.0149(19) 0.0453(17) 0.0381(19)
C26 0.0626(19) 0.082(2) 0.120(3) 0.007(2) 0.0486(19) 0.0100(17)
C27 0.122(3) 0.083(2) 0.0646(19) -0.0096(17) 0.0208(19) 0.046(2)
C28 0.090(2) 0.133(3) 0.120(3) 0.065(2) 0.054(2) 0.081(2)

loop_
_atom_type_symbol
_atom_type_description
_atom_type_scat_dispersion_real
_atom_type_scat_dispersion_imag
_atom_type_scat_source
C C 0.0033 0.0016 'International Tables Vol C Tables 4.2.6.8 and 6.1.1.4'
H H 0.0000 0.0000 'International Tables Vol C Tables 4.2.6.8 and 6.1.1.4'
B B 0.0013 0.0007 'International Tables Vol C Tables 4.2.6.8 and 6.1.1.4'
N N 0.0061 0.0033 'International Tables Vol C Tables 4.2.6.8 and 6.1.1.4'
O O 0.0106 0.0060 'International Tables Vol C Tables 4.2.6.8 and 6.1.1.4'

loop_
_geom_angle_atom_site_label_1
_geom_angle_atom_site_label_2
_geom_angle_atom_site_label_3
_geom_angle
C3 N1 B1 122.14(19)
C3 N1 C4 123.35(19)
B1 N1 C4 114.51(19)
C13 C1 C5 118.1(2)
C13 C1 B1 124.8(2)
C5 C1 B1 117.1(2)
C3 C2 C5 125.7(2)
C3 C2 H2 117.1
C5 C2 H2 117.1
C2 C3 N1 117.3(2)
C2 C3 C14 120.5(2)
N1 C3 C14 122.1(2)
C11 C4 C15 119.7(2)
C11 C4 N1 120.0(2)
C15 C4 N1 119.9(2)
C1 C5 C6 119.5(2)
C1 C5 C2 119.3(2)
C6 C5 C2 121.2(2)
C18 O1 C27 117.8(2)
C12 C6 C5 121.6(2)
C12 C6 H6 119.2
C5 C6 H6 119.2
N1 B1 C1 118.3(2)
N1 B1 C10 118.3(2)
C1 B1 C10 123.4(2)
C21 C7 C17 117.5(2)
C21 C7 C9 120.0(2)
C17 C7 C9 122.5(2)
C13 C8 C12 120.8(2)
C13 C8 H8 119.6
C12 C8 H8 119.6
C10 C9 C7 173.9(3)
C9 C10 B1 177.1(3)
C22 C11 C4 119.6(2)
C22 C11 H11 120.2
C4 C11 H11 120.2
C6 C12 C8 118.7(2)
C6 C12 C20 120.9(3)
C8 C12 C20 120.4(3)
C8 C13 C1 121.4(2)
C8 C13 H13 119.3
C1 C13 H13 119.3
C28 C14 C26 110.0(3)
C28 C14 C25 107.1(2)
C26 C14 C25 105.1(2)
C28 C14 C3 109.5(2)
C26 C14 C3 114.2(2)
C25 C14 C3 110.6(2)
C24 C15 C4 120.3(2)
C24 C15 H15 119.8
C4 C15 H15 119.8
C18 C16 C17 120.4(2)
C18 C16 H16 119.8
C17 C16 H16 119.8
C16 C17 C7 121.0(2)
C16 C17 H17 119.5
C7 C17 H17 119.5
C19 C18 O1 124.8(2)
C19 C18 C16 119.8(2)
O1 C18 C16 115.3(2)
C18 C19 C21 119.5(2)
C18 C19 H19 120.3
C21 C19 H19 120.3
C12 C20 H20A 109.5
C12 C20 H20B 109.5
H20A C20 H20B 109.5
C12 C20 H20C 109.5
H20A C20 H20C 109.5
H20B C20 H20C 109.5
C7 C21 C19 121.8(3)
C7 C21 H21 119.1
C19 C21 H21 119.1
C23 C22 C11 120.6(3)
C23 C22 H22 119.7
C11 C22 H22 119.7
C22 C23 C24 119.8(3)
C22 C23 H23 120.1
C24 C23 H23 120.1
C23 C24 C15 119.8(2)
C23 C24 H24 120.1
C15 C24 H24 120.1
C14 C25 H25A 109.5
C14 C25 H25B 109.5
H25A C25 H25B 109.5
C14 C25 H25C 109.5
H25A C25 H25C 109.5
H25B C25 H25C 109.5
C14 C26 H26A 109.5
C14 C26 H26B 109.5
H26A C26 H26B 109.5
C14 C26 H26C 109.5
H26A C26 H26C 109.5
H26B C26 H26C 109.5
O1 C27 H27A 109.5
O1 C27 H27B 109.5
H27A C27 H27B 109.5
O1 C27 H27C 109.5
H27A C27 H27C 109.5
H27B C27 H27C 109.5
C14 C28 H28A 109.5
C14 C28 H28B 109.5
H28A C28 H28B 109.5
C14 C28 H28C 109.5
H28A C28 H28C 109.5
H28B C28 H28C 109.5

loop_
_geom_bond_atom_site_label_1
_geom_bond_atom_site_label_2
_geom_bond_distance
N1 C3 1.409(3)
N1 B1 1.435(3)
N1 C4 1.442(3)
C1 C13 1.396(3)
C1 C5 1.402(3)
C1 B1 1.513(3)
C2 C3 1.352(3)
C2 C5 1.429(3)
C2 H2 0.9500
C3 C14 1.535(3)
C4 C11 1.373(3)
C4 C15 1.377(3)
C5 C6 1.409(3)
O1 C18 1.365(3)
O1 C27 1.417(3)
C6 C12 1.370(3)
C6 H6 0.9500
B1 C10 1.529(4)
C7 C21 1.378(3)
C7 C17 1.380(3)
C7 C9 1.432(3)
C8 C13 1.377(3)
C8 C12 1.389(3)
C8 H8 0.9500
C9 C10 1.193(3)
C11 C22 1.373(3)
C11 H11 0.9500
C12 C20 1.506(3)
C13 H13 0.9500
C14 C28 1.528(4)
C14 C26 1.529(4)
C14 C25 1.533(3)
C15 C24 1.375(3)
C15 H15 0.9500
C16 C18 1.371(3)
C16 C17 1.373(3)
C16 H16 0.9500
C17 H17 0.9500
C18 C19 1.362(4)
C19 C21 1.380(3)
C19 H19 0.9500
C20 H20A 0.9800
C20 H20B 0.9800
C20 H20C 0.9800
C21 H21 0.9500
C22 C23 1.372(4)
C22 H22 0.9500
C23 C24 1.374(4)
C23 H23 0.9500
C24 H24 0.9500
C25 H25A 0.9800
C25 H25B 0.9800
C25 H25C 0.9800
C26 H26A 0.9800
C26 H26B 0.9800
C26 H26C 0.9800
C27 H27A 0.9800
C27 H27B 0.9800
C27 H27C 0.9800
C28 H28A 0.9800
C28 H28B 0.9800
C28 H28C 0.9800

loop_
_geom_torsion_atom_site_label_1
_geom_torsion_atom_site_label_2
_geom_torsion_atom_site_label_3
_geom_torsion_atom_site_label_4
_geom_torsion
C5 C2 C3 N1 2.0(4)
C5 C2 C3 C14 -175.1(2)
B1 N1 C3 C2 1.4(3)
C4 N1 C3 C2 -177.7(2)
B1 N1 C3 C14 178.5(2)
C4 N1 C3 C14 -0.7(3)
C3 N1 C4 C11 88.9(3)
B1 N1 C4 C11 -90.3(3)
C3 N1 C4 C15 -98.5(3)
B1 N1 C4 C15 82.3(3)
C13 C1 C5 C6 0.3(3)
B1 C1 C5 C6 -178.5(2)
C13 C1 C5 C2 177.9(2)
B1 C1 C5 C2 -0.9(3)
C3 C2 C5 C1 -2.2(4)
C3 C2 C5 C6 175.4(2)
C1 C5 C6 C12 0.7(4)
C2 C5 C6 C12 -176.8(2)
C3 N1 B1 C1 -4.3(3)
C4 N1 B1 C1 174.93(19)
C3 N1 B1 C10 176.0(2)
C4 N1 B1 C10 -4.8(3)
C13 C1 B1 N1 -174.8(2)
C5 C1 B1 N1 3.9(3)
C13 C1 B1 C10 4.9(4)
C5 C1 B1 C10 -176.4(2)
C21 C7 C9 C10 -9(2)
C17 C7 C9 C10 171(2)
C7 C9 C10 B1 17(7)
N1 B1 C10 C9 -31(5)
C1 B1 C10 C9 149(5)
C15 C4 C11 C22 3.8(4)
N1 C4 C11 C22 176.5(2)
C5 C6 C12 C8 -0.9(4)
C5 C6 C12 C20 177.9(2)
C13 C8 C12 C6 0.1(4)
C13 C8 C12 C20 -178.7(2)
C12 C8 C13 C1 0.9(4)
C5 C1 C13 C8 -1.1(4)
B1 C1 C13 C8 177.6(2)
C2 C3 C14 C28 101.3(3)
N1 C3 C14 C28 -75.7(3)
C2 C3 C14 C26 -134.8(3)
N1 C3 C14 C26 48.2(3)
C2 C3 C14 C25 -16.5(3)
N1 C3 C14 C25 166.5(2)
C11 C4 C15 C24 -3.3(4)
N1 C4 C15 C24 -176.0(2)
C18 C16 C17 C7 -0.5(4)
C21 C7 C17 C16 0.7(4)
C9 C7 C17 C16 -178.8(2)
C27 O1 C18 C19 3.0(4)
C27 O1 C18 C16 -176.5(3)
C17 C16 C18 C19 -0.2(4)
C17 C16 C18 O1 179.4(2)
O1 C18 C19 C21 -178.9(3)
C16 C18 C19 C21 0.7(4)
C17 C7 C21 C19 -0.2(4)
C9 C7 C21 C19 179.3(2)
C18 C19 C21 C7 -0.4(4)
C4 C11 C22 C23 -1.8(4)
C11 C22 C23 C24 -0.8(4)
C22 C23 C24 C15 1.3(4)
C4 C15 C24 C23 0.7(4)
